data_7107528
loop_
_publ_author_name
'Andrew Stephenson'
'Michael D. Ward'

_publ_section_title
;
 A triple helix of double helicates: three hierarchical levels of
 self-assembly in a single structure
;
_journal_name_full Chem.Commun.
_journal_page_first 3605
_journal_paper_doi 10.1039/c2cc30197k
_journal_volume 48
_journal_year 2012
_chemical_formula_moiety '3(C62 H48 Ag2 N12 O2),3(C H3 N O2),6(B F4),H2O'
_chemical_formula_sum 'C63 H51.667 Ag2 B2 F8 N13 O4.333'
_chemical_formula_weight 1449.53
_chemical_name_systematic
;
?
;
_space_group_IT_number 173
_symmetry_cell_setting hexagonal
_symmetry_space_group_name_Hall 'P 6c'
_symmetry_space_group_name_H-M 'P 63'
_atom_sites_solution_hydrogens geom
_atom_sites_solution_primary direct
_atom_sites_solution_secondary difmap
_audit_creation_method SHELXL-97
_cell_angle_alpha 90.00
_cell_angle_beta 90.00
_cell_angle_gamma 120.00
_cell_formula_units_Z 6
_cell_length_a 21.2675(6)
_cell_length_b 21.2675(6)
_cell_length_c 25.9142(10)
_cell_measurement_reflns_used 9981
_cell_measurement_temperature 100(2)
_cell_measurement_theta_max 21.25
_cell_measurement_theta_min 2.35
_cell_volume 10150.8(6)
_computing_cell_refinement 'Bruker SAINT'
_computing_data_collection 'Bruker APEX2'
_computing_data_reduction 'Bruker SAINT'
_computing_molecular_graphics 'Bruker SHELXTL'
_computing_publication_material 'Bruker SHELXTL'
_computing_structure_refinement 'SHELXL-97 (Sheldrick, 2008)'
_computing_structure_solution 'SHELXS-97 (Sheldrick, 2008)'
_diffrn_ambient_temperature 100(2)
_diffrn_measured_fraction_theta_full 0.999
_diffrn_measured_fraction_theta_max 0.999
_diffrn_measurement_device_type 'Bruker APEX-II CCD'
_diffrn_measurement_method '\f and \w scans'
_diffrn_radiation_monochromator graphite
_diffrn_radiation_source 'sealed tube'
_diffrn_radiation_type MoK\a
_diffrn_radiation_wavelength 0.71073
_diffrn_reflns_av_R_equivalents 0.0629
_diffrn_reflns_av_sigmaI/netI 0.0361
_diffrn_reflns_limit_h_max 27
_diffrn_reflns_limit_h_min -27
_diffrn_reflns_limit_k_max 27
_diffrn_reflns_limit_k_min -27
_diffrn_reflns_limit_l_max 33
_diffrn_reflns_limit_l_min -32
_diffrn_reflns_number 154617
_diffrn_reflns_theta_full 27.64
_diffrn_reflns_theta_max 27.64
_diffrn_reflns_theta_min 1.36
_exptl_absorpt_coefficient_mu 0.656
_exptl_absorpt_correction_T_max 0.9433
_exptl_absorpt_correction_T_min 0.8800
_exptl_absorpt_correction_type multi-scan
_exptl_absorpt_process_details sadabs
_exptl_crystal_colour colourless
_exptl_crystal_density_diffrn 1.423
_exptl_crystal_density_method 'not measured'
_exptl_crystal_description plate
_exptl_crystal_F_000 4388
_exptl_crystal_size_max 0.20
_exptl_crystal_size_mid 0.16
_exptl_crystal_size_min 0.09
_refine_diff_density_max 2.531
_refine_diff_density_min -2.295
_refine_diff_density_rms 0.193
_refine_ls_abs_structure_details 'Flack H D (1983), Acta Cryst. A39, 876-881'
_refine_ls_abs_structure_Flack 0.20(5)
_refine_ls_extinction_method none
_refine_ls_goodness_of_fit_ref 1.481
_refine_ls_hydrogen_treatment constr
_refine_ls_matrix_type full
_refine_ls_number_parameters 674
_refine_ls_number_reflns 15618
_refine_ls_number_restraints 815
_refine_ls_restrained_S_all 1.471
_refine_ls_R_factor_all 0.1342
_refine_ls_R_factor_gt 0.1200
_refine_ls_shift/su_max 0.001
_refine_ls_shift/su_mean 0.000
_refine_ls_structure_factor_coef Fsqd
_refine_ls_weighting_details 'calc w=1/[\s^2^(Fo^2^)+(0.2000P)^2^+0.0000P] where P=(Fo^2^+2Fc^2^)/3'
_refine_ls_weighting_scheme calc
_refine_ls_wR_factor_gt 0.3588
_refine_ls_wR_factor_ref 0.3673
_reflns_number_gt 12188
_reflns_number_total 15618
_reflns_threshold_expression >2sigma(I)
_cod_data_source_file c2cc30197k.txt
_cod_data_source_block imw1616p63
_cod_original_sg_symbol_H-M 'P6(3) '
_cod_database_code 7107528

loop_
_symmetry_equiv_pos_as_xyz
'x, y, z'
'x-y, x, z+1/2'
'-y, x-y, z'
'-x, -y, z+1/2'
'-x+y, -x, z'
'y, -x+y, z+1/2'

loop_
_atom_site_label
_atom_site_type_symbol
_atom_site_fract_x
_atom_site_fract_y
_atom_site_fract_z
_atom_site_U_iso_or_equiv
_atom_site_adp_type
_atom_site_occupancy
_atom_site_symmetry_multiplicity
_atom_site_calc_flag
_atom_site_refinement_flags
Ag1 Ag 1.30902(5) 1.03173(5) 0.20227(4) 0.0582(3) Uani 1 1 d .
Ag2 Ag 1.31889(5) 1.26397(4) -0.20031(4) 0.0576(3) Uani 1 1 d .
N111 N 1.3129(3) 0.9354(3) 0.1676(3) 0.053(2) Uani 1 1 d GU
C112 C 1.2741(4) 0.9063(4) 0.1222(3) 0.057(2) Uani 1 1 d GU
C113 C 1.2808(5) 0.8530(4) 0.0959(3) 0.071(3) Uani 1 1 d GU
H113 H 1.2549 0.8335 0.0655 0.085 Uiso 1 1 calc R
C114 C 1.3261(5) 0.8288(4) 0.1148(3) 0.076(3) Uani 1 1 d GU
H114 H 1.3305 0.7931 0.0972 0.091 Uiso 1 1 calc R
C115 C 1.3648(5) 0.8579(5) 0.1602(4) 0.069(3) Uani 1 1 d GU
H115 H 1.3952 0.8418 0.1729 0.083 Uiso 1 1 calc R
C116 C 1.3582(4) 0.9113(4) 0.1865(3) 0.060(3) Uani 1 1 d GU
H116 H 1.3841 0.9307 0.2169 0.072 Uiso 1 1 calc R
N121 N 1.1766(3) 1.0037(3) 0.1055(3) 0.0512(19) Uani 1 1 d GU
N122 N 1.2328(3) 0.9946(3) 0.1274(3) 0.054(2) Uani 1 1 d GU
C123 C 1.2299(3) 0.9327(4) 0.1043(4) 0.058(2) Uani 1 1 d GU
C124 C 1.1720(4) 0.9036(3) 0.0681(3) 0.060(3) Uani 1 1 d GU
H124 H 1.1581 0.8629 0.0475 0.072 Uiso 1 1 calc R
C125 C 1.1390(4) 0.9474(4) 0.0689(3) 0.059(3) Uani 1 1 d GU
H125 H 1.0997 0.9405 0.0489 0.071 Uiso 1 1 calc R
C126 C 1.1722(5) 1.0651(6) 0.1212(5) 0.055(2) Uani 1 1 d U
H12A H 1.1793 1.0714 0.1582 0.066 Uiso 1 1 calc R
H12B H 1.1242 1.0574 0.1134 0.066 Uiso 1 1 calc R
N131 N 1.2879(4) 1.1630(4) -0.2573(3) 0.058(2) Uani 1 1 d GU
C132 C 1.3472(3) 1.1556(5) -0.2704(4) 0.077(3) Uani 1 1 d GU
C133 C 1.3394(5) 1.1038(6) -0.3065(5) 0.098(4) Uani 1 1 d GU
H133 H 1.3791 1.0988 -0.3153 0.118 Uiso 1 1 calc R
C134 C 1.2723(6) 1.0594(6) -0.3294(5) 0.104(4) Uani 1 1 d GU
H134 H 1.2671 1.0247 -0.3535 0.125 Uiso 1 1 calc R
C135 C 1.2130(4) 1.0668(5) -0.3162(4) 0.093(4) Uani 1 1 d GU
H135 H 1.1681 1.0372 -0.3315 0.112 Uiso 1 1 calc R
C136 C 1.2208(3) 1.1186(4) -0.2802(4) 0.066(3) Uani 1 1 d GU
H136 H 1.1811 1.1236 -0.2713 0.080 Uiso 1 1 calc R
N141 N 1.4944(4) 1.2952(5) -0.2012(4) 0.083(3) Uani 1 1 d GU
N142 N 1.4211(3) 1.2589(5) -0.2182(4) 0.059(2) Uani 1 1 d GU
C143 C 1.4091(4) 1.1974(5) -0.2475(4) 0.076(3) Uani 1 1 d GU
C144 C 1.4750(5) 1.1957(5) -0.2486(5) 0.084(3) Uani 1 1 d GU
H144 H 1.4823 1.1611 -0.2652 0.101 Uiso 1 1 calc R
C145 C 1.5277(4) 1.2562(6) -0.2200(5) 0.089(4) Uani 1 1 d GU
H145 H 1.5757 1.2681 -0.2146 0.107 Uiso 1 1 calc R
C146 C 1.5147(8) 1.3626(10) -0.1729(7) 0.084(4) Uani 1 1 d U
H14A H 1.5668 1.3888 -0.1674 0.101 Uiso 1 1 calc R
H14B H 1.5025 1.3930 -0.1936 0.101 Uiso 1 1 calc R
C151 C 1.2286(3) 1.1327(3) 0.0943(2) 0.051(2) Uani 1 1 d GU
C152 C 1.2947(3) 1.1753(3) 0.11892(17) 0.058(2) Uani 1 1 d GU
H152 H 1.3038 1.1609 0.1506 0.070 Uiso 1 1 calc R
C153 C 1.3472(3) 1.2396(3) 0.09626(15) 0.059(2) Uani 1 1 d GU
H153 H 1.3914 1.2681 0.1128 0.071 Uiso 1 1 calc R
C154 C 1.3335(2) 1.2612(2) 0.04894(16) 0.058(2) Uani 1 1 d GU
C155 C 1.26742(19) 1.2186(2) 0.02429(18) 0.060(3) Uani 1 1 d GU
H155 H 1.2583 1.2330 -0.0074 0.072 Uiso 1 1 calc R
C156 C 1.2149(2) 1.1543(3) 0.0469(2) 0.052(2) Uani 1 1 d GU
H156 H 1.1707 1.1258 0.0304 0.063 Uiso 1 1 calc R
C161 C 1.4789(3) 1.3492(3) -0.12419(19) 0.057(2) Uani 1 1 d GU
C162 C 1.4832(3) 1.4095(3) -0.0998(2) 0.066(3) Uani 1 1 d GU
H162 H 1.5080 1.4549 -0.1154 0.079 Uiso 1 1 calc R
C163 C 1.4506(3) 1.4019(2) -0.0520(2) 0.068(3) Uani 1 1 d GU
H163 H 1.4535 1.4422 -0.0356 0.081 Uiso 1 1 calc R
C164 C 1.4135(2) 1.33412(19) -0.02858(17) 0.058(2) Uani 1 1 d GU
C165 C 1.4092(2) 1.2739(2) -0.05300(16) 0.058(2) Uani 1 1 d GU
H165 H 1.3844 1.2285 -0.0374 0.069 Uiso 1 1 calc R
C166 C 1.4418(3) 1.2814(3) -0.10080(18) 0.054(2) Uani 1 1 d GU
H166 H 1.4389 1.2411 -0.1171 0.064 Uiso 1 1 calc R
C171 C 1.3905(6) 1.3302(6) 0.0290(5) 0.053(2) Uani 1 1 d U
O172 O 1.4220(5) 1.3875(5) 0.0537(5) 0.078(3) Uani 1 1 d .
N211 N 1.2942(4) 1.1109(3) 0.2523(3) 0.058(2) Uani 1 1 d GU
C212 C 1.3524(3) 1.1816(4) 0.2534(4) 0.067(3) Uani 1 1 d GU
C213 C 1.3426(5) 1.2377(3) 0.2714(5) 0.084(4) Uani 1 1 d GU
H213 H 1.3815 1.2850 0.2721 0.101 Uiso 1 1 calc R
C214 C 1.2746(6) 1.2230(4) 0.2884(5) 0.103(4) Uani 1 1 d GU
H214 H 1.2680 1.2605 0.3004 0.124 Uiso 1 1 calc R
C215 C 1.2164(4) 1.1523(5) 0.2873(5) 0.085(4) Uani 1 1 d GU
H215 H 1.1709 1.1425 0.2987 0.102 Uiso 1 1 calc R
C216 C 1.2262(3) 1.0963(3) 0.2693(4) 0.059(3) Uani 1 1 d GU
H216 H 1.1873 1.0490 0.2686 0.070 Uiso 1 1 calc R
N221 N 1.4939(4) 1.1645(5) 0.1972(4) 0.070(2) Uani 1 1 d GU
N222 N 1.4213(3) 1.1368(4) 0.2143(4) 0.069(3) Uani 1 1 d GU
C223 C 1.4166(4) 1.1945(5) 0.2380(4) 0.071(3) Uani 1 1 d GU
C224 C 1.4862(5) 1.2578(4) 0.2355(5) 0.087(4) Uani 1 1 d GU
H224 H 1.4983 1.3034 0.2482 0.104 Uiso 1 1 calc R
C225 C 1.5340(3) 1.2393(4) 0.2103(5) 0.087(4) Uani 1 1 d GU
H225 H 1.5829 1.2707 0.2035 0.104 Uiso 1 1 calc R
C226 C 1.5129(6) 1.1187(8) 0.1732(6) 0.066(3) Uani 1 1 d U
H22A H 1.4959 1.0748 0.1935 0.079 Uiso 1 1 calc R
H22B H 1.5653 1.1421 0.1705 0.079 Uiso 1 1 calc R
N231 N 1.3179(4) 1.3616(3) -0.1671(3) 0.053(2) Uani 1 1 d GU
C232 C 1.2726(4) 1.3496(3) -0.1251(3) 0.057(2) Uani 1 1 d GU
C233 C 1.2778(6) 1.4082(5) -0.0976(3) 0.085(4) Uani 1 1 d GU
H233 H 1.2475 1.4002 -0.0695 0.101 Uiso 1 1 calc R
C234 C 1.3282(7) 1.4787(4) -0.1121(4) 0.092(4) Uani 1 1 d GU
H234 H 1.3317 1.5178 -0.0937 0.110 Uiso 1 1 calc R
C235 C 1.3735(6) 1.4906(3) -0.1542(4) 0.079(4) Uani 1 1 d GU
H235 H 1.4072 1.5378 -0.1639 0.095 Uiso 1 1 calc R
C236 C 1.3683(4) 1.4321(3) -0.1816(3) 0.061(3) Uani 1 1 d GU
H236 H 1.3986 1.4401 -0.2098 0.073 Uiso 1 1 calc R
N241 N 1.1791(3) 1.1562(3) -0.1134(3) 0.055(2) Uani 1 1 d GDU
N242 N 1.2362(3) 1.2240(3) -0.1312(3) 0.0481(18) Uani 1 1 d GU
C243 C 1.2254(4) 1.2797(3) -0.1105(3) 0.057(2) Uani 1 1 d GU
C244 C 1.1615(4) 1.2463(4) -0.0798(3) 0.059(3) Uani 1 1 d GU
H244 H 1.1419 1.2702 -0.0617 0.071 Uiso 1 1 calc R
C245 C 1.1329(3) 1.1700(4) -0.0816(3) 0.061(3) Uani 1 1 d GU
H245 H 1.0912 1.1352 -0.0649 0.073 Uiso 1 1 calc R
C246 C 1.1729(7) 1.0910(6) -0.1256(6) 0.062(3) Uani 1 1 d DU
H24A H 1.1745 1.0870 -0.1628 0.074 Uiso 1 1 calc R
H24B H 1.1263 1.0522 -0.1137 0.074 Uiso 1 1 calc R
C251 C 1.4771(3) 1.0983(4) 0.1162(2) 0.064(2) Uani 1 1 d GU
C252 C 1.4789(3) 1.0419(4) 0.0903(2) 0.067(3) Uani 1 1 d GU
H252 H 1.4998 1.0174 0.1060 0.081 Uiso 1 1 calc R
C253 C 1.4495(3) 1.0222(4) 0.0411(2) 0.069(3) Uani 1 1 d GU
H253 H 1.4507 0.9845 0.0238 0.083 Uiso 1 1 calc R
C254 C 1.4184(2) 1.0589(3) 0.01772(18) 0.065(2) Uani 1 1 d GU
C255 C 1.4166(2) 1.1153(3) 0.04358(18) 0.071(3) Uani 1 1 d GU
H255 H 1.3957 1.1398 0.0279 0.086 Uiso 1 1 calc R
C256 C 1.4460(3) 1.1349(4) 0.0928(2) 0.071(3) Uani 1 1 d GU
H256 H 1.4448 1.1726 0.1101 0.085 Uiso 1 1 calc R
C261 C 1.2336(3) 1.0819(3) -0.1012(2) 0.064(3) Uani 1 1 d GU
C262 C 1.2957(3) 1.0980(4) -0.12920(19) 0.061(3) Uani 1 1 d GU
H262 H 1.3013 1.1158 -0.1627 0.073 Uiso 1 1 calc R
C263 C 1.3493(3) 1.0875(4) -0.10713(16) 0.061(3) Uani 1 1 d GU
H263 H 1.3908 1.0983 -0.1258 0.074 Uiso 1 1 calc R
C264 C 1.3409(2) 1.0609(3) -0.05709(16) 0.060(2) Uani 1 1 d GU
C265 C 1.27879(19) 1.0448(3) -0.02913(18) 0.063(3) Uani 1 1 d GU
H265 H 1.2731 1.0270 0.0043 0.075 Uiso 1 1 calc R
C266 C 1.2252(2) 1.0553(4) -0.0512(2) 0.054(2) Uani 1 1 d GU
H266 H 1.1836 1.0445 -0.0325 0.064 Uiso 1 1 calc R
C271 C 1.4004(7) 1.0472(9) -0.0376(6) 0.072(3) Uani 1 1 d U
O272 O 1.4308(5) 1.0233(8) -0.0626(4) 0.084(3) Uani 1 1 d .
B11 B 0.6667 0.3333 0.6638(5) 0.046(4) Uani 1 3 d SDU
F12 F 0.6667 0.3333 0.7168(5) 0.112(6) Uani 1 3 d SDU
F13 F 0.6062(5) 0.2708(4) 0.6464(4) 0.076(2) Uani 1 1 d DU
B21 B 1.0000 1.0000 0.5057(6) 0.048(4) Uani 1 3 d SDU
F22 F 1.0562(3) 1.0636(3) 0.4862(3) 0.0669(19) Uani 1 1 d DU
F23 F 1.0000 1.0000 0.5599(5) 0.069(3) Uani 1 3 d SDU
B31 B 0.4392(7) 0.4357(6) 0.2520(5) 0.065(3) Uani 1 1 d DU
F32 F 0.4727(6) 0.5078(4) 0.2611(5) 0.119(4) Uani 1 1 d DU
F33 F 0.3795(6) 0.4002(5) 0.2840(4) 0.104(4) Uani 1 1 d DU
F34 F 0.4880(5) 0.4124(5) 0.2637(4) 0.094(3) Uani 1 1 d DU
F35 F 0.4184(7) 0.4185(8) 0.2032(4) 0.133(5) Uani 1 1 d DU
C11S C 0.341(2) 0.4632(17) 0.1026(12) 0.163(5) Uani 1 1 d DU
H11A H 0.3704 0.5134 0.1118 0.245 Uiso 1 1 calc R
H11B H 0.3706 0.4406 0.1027 0.245 Uiso 1 1 calc R
H11C H 0.3024 0.4392 0.1270 0.245 Uiso 1 1 calc R
N12S N 0.3101(12) 0.4573(11) 0.0499(10) 0.166(5) Uani 1 1 d DU
O13S O 0.3099(14) 0.5058(10) 0.0230(11) 0.168(5) Uani 1 1 d DU
O14S O 0.2731(13) 0.3934(9) 0.0381(10) 0.164(5) Uani 1 1 d DU
O1S O 0.6667 0.3333 0.8777(12) 0.116(8) Uani 1 3 d S

loop_
_atom_site_aniso_label
_atom_site_aniso_U_11
_atom_site_aniso_U_22
_atom_site_aniso_U_33
_atom_site_aniso_U_23
_atom_site_aniso_U_13
_atom_site_aniso_U_12
Ag1 0.0526(4) 0.0554(5) 0.0707(5) 0.0091(4) 0.0024(4) 0.0299(4)
Ag2 0.0537(5) 0.0459(4) 0.0651(5) 0.0046(4) 0.0042(4) 0.0188(3)
N111 0.033(4) 0.037(4) 0.095(6) 0.002(4) -0.010(4) 0.020(3)
C112 0.038(4) 0.040(4) 0.084(6) 0.009(4) 0.015(4) 0.012(4)
C113 0.060(6) 0.044(5) 0.097(8) -0.005(5) 0.000(6) 0.017(4)
C114 0.066(6) 0.056(6) 0.101(8) -0.007(6) 0.014(6) 0.027(5)
C115 0.067(6) 0.065(6) 0.083(7) -0.002(5) 0.009(5) 0.038(5)
C116 0.054(5) 0.037(4) 0.091(7) -0.025(4) 0.002(5) 0.024(4)
N121 0.028(3) 0.048(4) 0.070(5) 0.010(4) -0.007(3) 0.013(3)
N122 0.030(4) 0.042(4) 0.082(6) 0.014(4) 0.008(4) 0.014(3)
C123 0.035(4) 0.034(4) 0.088(6) 0.007(4) -0.010(4) 0.005(3)
C124 0.031(4) 0.034(4) 0.110(7) 0.012(5) -0.011(5) 0.011(4)
C125 0.041(5) 0.041(4) 0.099(7) 0.000(5) -0.021(5) 0.024(4)
C126 0.034(4) 0.057(5) 0.077(6) 0.027(5) 0.002(4) 0.026(4)
N131 0.047(4) 0.047(4) 0.079(6) 0.016(4) -0.002(4) 0.022(4)
C132 0.076(6) 0.059(5) 0.112(7) 0.002(5) -0.007(6) 0.046(5)
C133 0.078(7) 0.091(8) 0.136(10) -0.028(7) -0.029(7) 0.050(6)
C134 0.080(7) 0.102(9) 0.142(10) -0.036(8) -0.045(7) 0.055(7)
C135 0.078(7) 0.078(7) 0.130(10) -0.024(7) -0.046(7) 0.044(6)
C136 0.058(5) 0.048(5) 0.084(7) 0.017(4) -0.033(5) 0.020(4)
N141 0.041(4) 0.098(6) 0.093(6) 0.012(5) 0.020(5) 0.021(4)
N142 0.035(4) 0.072(5) 0.069(5) 0.021(4) 0.002(4) 0.025(4)
C143 0.061(5) 0.074(6) 0.105(7) 0.023(5) -0.003(5) 0.042(5)
C144 0.055(6) 0.087(7) 0.108(9) 0.012(7) 0.013(6) 0.033(5)
C145 0.055(6) 0.096(8) 0.107(9) 0.022(7) 0.013(6) 0.031(5)
C146 0.055(6) 0.089(7) 0.084(7) 0.021(6) 0.021(6) 0.017(6)
C151 0.056(5) 0.043(4) 0.061(5) 0.010(4) 0.018(4) 0.031(4)
C152 0.053(5) 0.064(6) 0.066(6) 0.023(5) 0.015(4) 0.035(4)
C153 0.043(5) 0.055(5) 0.084(7) 0.005(5) -0.005(5) 0.027(4)
C154 0.040(4) 0.052(5) 0.085(6) 0.004(4) -0.006(4) 0.025(4)
C155 0.054(5) 0.033(4) 0.077(6) 0.014(4) -0.016(5) 0.010(4)
C156 0.040(4) 0.037(4) 0.080(6) 0.005(4) -0.017(4) 0.019(4)
C161 0.045(5) 0.053(5) 0.060(5) 0.009(4) -0.014(4) 0.016(4)
C162 0.058(6) 0.046(5) 0.087(7) 0.005(5) -0.016(5) 0.021(5)
C163 0.063(6) 0.039(5) 0.073(6) -0.009(4) -0.031(5) 0.004(4)
C164 0.046(5) 0.047(4) 0.079(6) 0.004(4) -0.008(4) 0.021(4)
C165 0.056(5) 0.035(4) 0.073(6) -0.002(4) -0.001(5) 0.016(4)
C166 0.044(5) 0.051(5) 0.057(5) 0.015(4) -0.006(4) 0.018(4)
C171 0.034(4) 0.039(4) 0.079(6) 0.003(4) -0.011(4) 0.012(4)
O172 0.046(4) 0.040(4) 0.135(10) -0.021(5) 0.005(5) 0.012(4)
N211 0.049(4) 0.042(4) 0.087(6) 0.015(4) 0.009(4) 0.026(4)
C212 0.065(5) 0.047(5) 0.084(7) 0.019(5) 0.010(5) 0.023(4)
C213 0.100(8) 0.042(5) 0.110(9) 0.014(6) 0.014(7) 0.034(5)
C214 0.103(8) 0.061(6) 0.139(10) 0.005(7) 0.027(8) 0.037(6)
C215 0.084(7) 0.065(6) 0.119(9) 0.002(6) 0.025(7) 0.046(5)
C216 0.053(5) 0.050(5) 0.088(7) 0.024(5) 0.017(5) 0.037(4)
N221 0.033(4) 0.078(5) 0.091(6) 0.018(5) -0.004(4) 0.022(4)
N222 0.039(4) 0.079(6) 0.081(7) 0.023(5) -0.001(4) 0.022(4)
C223 0.051(5) 0.051(5) 0.110(7) 0.013(5) -0.012(5) 0.025(4)
C224 0.052(6) 0.073(7) 0.116(9) 0.033(6) -0.006(6) 0.017(5)
C225 0.050(5) 0.090(7) 0.122(9) 0.023(7) -0.010(6) 0.036(5)
C226 0.038(5) 0.085(7) 0.082(6) 0.018(5) 0.014(4) 0.036(5)
N231 0.047(4) 0.043(4) 0.058(5) 0.024(4) 0.005(4) 0.014(3)
C232 0.050(5) 0.048(5) 0.071(6) 0.016(4) 0.005(4) 0.024(4)
C233 0.094(8) 0.067(6) 0.092(8) 0.019(6) 0.023(7) 0.039(6)
C234 0.130(9) 0.044(5) 0.098(8) -0.001(5) 0.035(7) 0.041(6)
C235 0.104(8) 0.041(5) 0.084(7) 0.010(5) 0.024(6) 0.030(5)
C236 0.060(6) 0.030(4) 0.080(6) -0.005(4) -0.003(5) 0.015(4)
N241 0.038(4) 0.047(4) 0.075(5) 0.024(4) 0.001(4) 0.017(3)
N242 0.034(4) 0.038(4) 0.069(5) 0.014(4) 0.004(3) 0.016(3)
C243 0.033(4) 0.065(5) 0.072(6) 0.022(4) 0.005(4) 0.025(4)
C244 0.037(4) 0.071(6) 0.079(6) 0.028(5) 0.023(4) 0.034(4)
C245 0.029(4) 0.078(6) 0.077(6) 0.024(5) 0.015(4) 0.028(4)
C246 0.044(5) 0.053(5) 0.083(7) 0.013(5) -0.006(5) 0.019(4)
C251 0.046(5) 0.076(6) 0.074(6) 0.018(5) 0.012(4) 0.034(4)
C252 0.051(5) 0.087(7) 0.084(6) 0.028(5) 0.014(5) 0.049(5)
C253 0.041(5) 0.092(7) 0.089(7) 0.033(6) 0.011(5) 0.044(5)
C254 0.049(5) 0.068(5) 0.090(6) 0.039(5) 0.024(4) 0.039(4)
C255 0.068(6) 0.072(6) 0.083(6) 0.033(5) 0.008(5) 0.042(5)
C256 0.045(5) 0.084(7) 0.078(6) 0.018(6) 0.009(5) 0.028(5)
C261 0.050(5) 0.048(5) 0.082(6) 0.022(5) 0.003(5) 0.016(4)
C262 0.053(5) 0.055(5) 0.068(6) 0.004(5) 0.007(5) 0.023(5)
C263 0.052(5) 0.054(5) 0.071(6) 0.012(5) 0.019(5) 0.021(5)
C264 0.041(4) 0.068(5) 0.083(6) 0.012(5) 0.026(4) 0.037(4)
C265 0.032(4) 0.077(6) 0.075(6) 0.021(5) 0.011(4) 0.024(4)
C266 0.044(5) 0.050(5) 0.074(6) 0.003(4) 0.001(4) 0.028(4)
C271 0.051(5) 0.087(7) 0.100(7) 0.029(6) 0.014(5) 0.052(5)
O272 0.046(5) 0.134(10) 0.078(6) -0.007(6) 0.012(4) 0.048(6)
B11 0.052(6) 0.052(6) 0.035(8) 0.000 0.000 0.026(3)
F12 0.148(10) 0.148(10) 0.039(7) 0.000 0.000 0.074(5)
F13 0.075(5) 0.055(4) 0.095(6) -0.010(4) -0.014(4) 0.030(4)
B21 0.039(5) 0.039(5) 0.068(9) 0.000 0.000 0.019(2)
F22 0.034(3) 0.035(3) 0.114(6) 0.001(3) -0.010(3) 0.004(2)
F23 0.069(4) 0.069(4) 0.068(7) 0.000 0.000 0.035(2)
B31 0.081(8) 0.036(5) 0.070(7) 0.009(5) 0.014(6) 0.024(5)
F32 0.100(7) 0.029(3) 0.202(11) 0.005(5) -0.015(8) 0.013(4)
F33 0.120(8) 0.087(6) 0.093(7) 0.031(5) 0.062(6) 0.044(6)
F34 0.102(7) 0.063(5) 0.098(6) 0.012(5) 0.020(5) 0.028(5)
F35 0.108(8) 0.205(13) 0.083(6) -0.038(8) -0.007(6) 0.074(9)
C11S 0.165(11) 0.102(7) 0.217(13) 0.018(9) 0.012(10) 0.062(8)
N12S 0.166(11) 0.103(7) 0.217(13) 0.019(9) 0.013(10) 0.059(8)
O13S 0.168(11) 0.104(7) 0.217(13) 0.021(9) 0.012(10) 0.058(8)
O14S 0.164(11) 0.103(7) 0.216(13) 0.018(9) 0.014(10) 0.060(8)
O1S 0.117(12) 0.117(12) 0.115(18) 0.000 0.000 0.058(6)

loop_
_atom_type_symbol
_atom_type_description
_atom_type_scat_dispersion_real
_atom_type_scat_dispersion_imag
_atom_type_scat_source
C C 0.0033 0.0016 'International Tables Vol C Tables 4.2.6.8 and 6.1.1.4'
H H 0.0000 0.0000 'International Tables Vol C Tables 4.2.6.8 and 6.1.1.4'
Ag Ag -0.8971 1.1015 'International Tables Vol C Tables 4.2.6.8 and 6.1.1.4'
B B 0.0013 0.0007 'International Tables Vol C Tables 4.2.6.8 and 6.1.1.4'
F F 0.0171 0.0103 'International Tables Vol C Tables 4.2.6.8 and 6.1.1.4'
N N 0.0061 0.0033 'International Tables Vol C Tables 4.2.6.8 and 6.1.1.4'
O O 0.0106 0.0060 'International Tables Vol C Tables 4.2.6.8 and 6.1.1.4'

loop_
_geom_angle_atom_site_label_1
_geom_angle_atom_site_label_2
_geom_angle_atom_site_label_3
_geom_angle
_geom_angle_site_symmetry_1
_geom_angle_site_symmetry_3
N211 Ag1 N111 167.1(3) . .
N211 Ag1 N222 70.7(3) . .
N111 Ag1 N222 115.7(3) . .
N211 Ag1 N122 112.7(3) . .
N111 Ag1 N122 72.9(2) . .
N222 Ag1 N122 128.5(3) . .
N211 Ag1 Ag2 81.6(2) . 6_565
N111 Ag1 Ag2 85.6(2) . 6_565
N222 Ag1 Ag2 109.7(2) . 6_565
N122 Ag1 Ag2 121.74(17) . 6_565
N231 Ag2 N142 124.7(3) . .
N231 Ag2 N242 72.1(2) . .
N142 Ag2 N242 134.2(3) . .
N231 Ag2 N131 158.2(3) . .
N142 Ag2 N131 71.0(3) . .
N242 Ag2 N131 108.8(3) . .
N231 Ag2 Ag1 83.49(19) . 2_654
N142 Ag2 Ag1 106.6(2) . 2_654
N242 Ag2 Ag1 118.15(17) . 2_654
N131 Ag2 Ag1 77.02(19) . 2_654
C112 N111 C116 120.0 . .
C112 N111 Ag1 117.1(3) . .
C116 N111 Ag1 122.5(3) . .
C113 C112 N111 120.0 . .
C113 C112 C123 121.9(6) . .
N111 C112 C123 118.1(6) . .
C114 C113 C112 120.0 . .
C114 C113 H113 120.0 . .
C112 C113 H113 120.0 . .
C113 C114 C115 120.0 . .
C113 C114 H114 120.0 . .
C115 C114 H114 120.0 . .
C116 C115 C114 120.0 . .
C116 C115 H115 120.0 . .
C114 C115 H115 120.0 . .
C115 C116 N111 120.0 . .
C115 C116 H116 120.0 . .
N111 C116 H116 120.0 . .
C126 N121 N122 117.3(6) . .
C126 N121 C125 134.5(6) . .
N122 N121 C125 108.0 . .
N121 N122 C123 108.0 . .
N121 N122 Ag1 139.1(4) . .
C123 N122 Ag1 110.8(4) . .
C112 C123 C124 131.0(6) . .
C112 C123 N122 120.5(6) . .
C124 C123 N122 108.0 . .
C125 C124 C123 108.0 . .
C125 C124 H124 126.0 . .
C123 C124 H124 126.0 . .
C124 C125 N121 108.0 . .
C124 C125 H125 126.0 . .
N121 C125 H125 126.0 . .
N121 C126 C151 111.0(9) . .
N121 C126 H12A 109.4 . .
C151 C126 H12A 109.4 . .
N121 C126 H12B 109.4 . .
C151 C126 H12B 109.4 . .
H12A C126 H12B 108.0 . .
C132 N131 C136 120.0 . .
C132 N131 Ag2 113.1(4) . .
C136 N131 Ag2 126.6(4) . .
C143 C132 C133 121.8(7) . .
C143 C132 N131 118.2(7) . .
C133 C132 N131 120.0 . .
C132 C133 C134 120.0 . .
C132 C133 H133 120.0 . .
C134 C133 H133 120.0 . .
C133 C134 C135 120.0 . .
C133 C134 H134 120.0 . .
C135 C134 H134 120.0 . .
C136 C135 C134 120.0 . .
C136 C135 H135 120.0 . .
C134 C135 H135 120.0 . .
C135 C136 N131 120.0 . .
C135 C136 H136 120.0 . .
N131 C136 H136 120.0 . .
C145 N141 N142 108.0 . .
C145 N141 C146 138.8(9) . .
N142 N141 C146 113.1(9) . .
C143 N142 N141 108.0 . .
C143 N142 Ag2 114.6(5) . .
N141 N142 Ag2 136.5(5) . .
C132 C143 C144 130.1(8) . .
C132 C143 N142 121.8(7) . .
C144 C143 N142 108.0 . .
C143 C144 C145 108.0 . .
C143 C144 H144 126.0 . .
C145 C144 H144 126.0 . .
C144 C145 N141 108.0 . .
C144 C145 H145 126.0 . .
N141 C145 H145 126.0 . .
C161 C146 N141 112.4(11) . .
C161 C146 H14A 109.1 . .
N141 C146 H14A 109.1 . .
C161 C146 H14B 109.1 . .
N141 C146 H14B 109.1 . .
H14A C146 H14B 107.9 . .
C152 C151 C156 120.0 . .
C152 C151 C126 118.2(5) . .
C156 C151 C126 121.8(5) . .
C153 C152 C151 120.0 . .
C153 C152 H152 120.0 . .
C151 C152 H152 120.0 . .
C152 C153 C154 120.0 . .
C152 C153 H153 120.0 . .
C154 C153 H153 120.0 . .
C155 C154 C153 120.0 . .
C155 C154 C171 123.8(5) . .
C153 C154 C171 116.2(5) . .
C156 C155 C154 120.0 . .
C156 C155 H155 120.0 . .
C154 C155 H155 120.0 . .
C155 C156 C151 120.0 . .
C155 C156 H156 120.0 . .
C151 C156 H156 120.0 . .
C162 C161 C166 120.0 . .
C162 C161 C146 115.9(8) . .
C166 C161 C146 124.1(8) . .
C161 C162 C163 120.0 . .
C161 C162 H162 120.0 . .
C163 C162 H162 120.0 . .
C164 C163 C162 120.0 . .
C164 C163 H163 120.0 . .
C162 C163 H163 120.0 . .
C163 C164 C165 120.0 . .
C163 C164 C171 118.2(4) . .
C165 C164 C171 120.8(4) . .
C166 C165 C164 120.0 . .
C166 C165 H165 120.0 . .
C164 C165 H165 120.0 . .
C165 C166 C161 120.0 . .
C165 C166 H166 120.0 . .
C161 C166 H166 120.0 . .
O172 C171 C154 125.4(12) . .
O172 C171 C164 116.2(10) . .
C154 C171 C164 118.4(8) . .
C212 N211 C216 120.0 . .
C212 N211 Ag1 115.8(4) . .
C216 N211 Ag1 122.0(4) . .
C223 C212 C213 120.7(6) . .
C223 C212 N211 119.3(6) . .
C213 C212 N211 120.0 . .
C212 C213 C214 120.0 . .
C212 C213 H213 120.0 . .
C214 C213 H213 120.0 . .
C215 C214 C213 120.0 . .
C215 C214 H214 120.0 . .
C213 C214 H214 120.0 . .
C216 C215 C214 120.0 . .
C216 C215 H215 120.0 . .
C214 C215 H215 120.0 . .
C215 C216 N211 120.0 . .
C215 C216 H216 120.0 . .
N211 C216 H216 120.0 . .
C226 N221 N222 119.3(8) . .
C226 N221 C225 132.7(8) . .
N222 N221 C225 108.0 . .
C223 N222 N221 108.0 . .
C223 N222 Ag1 113.8(4) . .
N221 N222 Ag1 137.3(4) . .
C212 C223 C224 133.9(7) . .
C212 C223 N222 117.9(7) . .
C224 C223 N222 108.0 . .
C223 C224 C225 108.0 . .
C223 C224 H224 126.0 . .
C225 C224 H224 126.0 . .
C224 C225 N221 108.0 . .
C224 C225 H225 126.0 . .
N221 C225 H225 126.0 . .
N221 C226 C251 109.8(9) . .
N221 C226 H22A 109.7 . .
C251 C226 H22A 109.7 . .
N221 C226 H22B 109.7 . .
C251 C226 H22B 109.7 . .
H22A C226 H22B 108.2 . .
C232 N231 C236 120.0 . .
C232 N231 Ag2 117.0(3) . .
C236 N231 Ag2 122.1(3) . .
C243 C232 N231 118.7(6) . .
C243 C232 C233 121.3(6) . .
N231 C232 C233 120.0 . .
C234 C233 C232 120.0 . .
C234 C233 H233 120.0 . .
C232 C233 H233 120.0 . .
C233 C234 C235 120.0 . .
C233 C234 H234 120.0 . .
C235 C234 H234 120.0 . .
C236 C235 C234 120.0 . .
C236 C235 H235 120.0 . .
C234 C235 H235 120.0 . .
C235 C236 N231 120.0 . .
C235 C236 H236 120.0 . .
N231 C236 H236 120.0 . .
C246 N241 N242 123.7(7) . .
C246 N241 C245 128.3(7) . .
N242 N241 C245 108.0 . .
C243 N242 N241 108.0 . .
C243 N242 Ag2 113.0(4) . .
N241 N242 Ag2 136.2(4) . .
C232 C243 N242 117.7(6) . .
C232 C243 C244 134.2(6) . .
N242 C243 C244 108.0 . .
C245 C244 C243 108.0 . .
C245 C244 H244 126.0 . .
C243 C244 H244 126.0 . .
N241 C245 C244 108.0 . .
N241 C245 H245 126.0 . .
C244 C245 H245 126.0 . .
N241 C246 C261 112.0(9) . .
N241 C246 H24A 109.2 . .
C261 C246 H24A 109.2 . .
N241 C246 H24B 109.2 . .
C261 C246 H24B 109.2 . .
H24A C246 H24B 107.9 . .
C252 C251 C256 120.0 . .
C252 C251 C226 117.4(6) . .
C256 C251 C226 122.6(6) . .
C253 C252 C251 120.0 . .
C253 C252 H252 120.0 . .
C251 C252 H252 120.0 . .
C252 C253 C254 120.0 . .
C252 C253 H253 120.0 . .
C254 C253 H253 120.0 . .
C255 C254 C253 120.0 . .
C255 C254 C271 119.9(5) . .
C253 C254 C271 119.0(5) . .
C254 C255 C256 120.0 . .
C254 C255 H255 120.0 . .
C256 C255 H255 120.0 . .
C255 C256 C251 120.0 . .
C255 C256 H256 120.0 . .
C251 C256 H256 120.0 . .
C266 C261 C262 120.0 . .
C266 C261 C246 119.3(6) . .
C262 C261 C246 120.7(6) . .
C263 C262 C261 120.0 . .
C263 C262 H262 120.0 . .
C261 C262 H262 120.0 . .
C262 C263 C264 120.0 . .
C262 C263 H263 120.0 . .
C264 C263 H263 120.0 . .
C263 C264 C265 120.0 . .
C263 C264 C271 115.9(6) . .
C265 C264 C271 124.0(6) . .
C266 C265 C264 120.0 . .
C266 C265 H265 120.0 . .
C264 C265 H265 120.0 . .
C265 C266 C261 120.0 . .
C265 C266 H266 120.0 . .
C261 C266 H266 120.0 . .
O272 C271 C254 116.8(10) . .
O272 C271 C264 125.6(14) . .
C254 C271 C264 117.5(10) . .
F12 B11 F13 109.0(7) . .
F12 B11 F13 109.0(7) . 3_655
F13 B11 F13 110.0(7) . 3_655
F12 B11 F13 109.0(7) . 5_665
F13 B11 F13 110.0(7) . 5_665
F13 B11 F13 110.0(7) 3_655 5_665
F22 B21 F22 107.2(8) 3_765 5_675
F22 B21 F22 107.2(8) 3_765 .
F22 B21 F22 107.2(8) 5_675 .
F22 B21 F23 111.6(7) 3_765 .
F22 B21 F23 111.6(7) 5_675 .
F22 B21 F23 111.6(7) . .
F35 B31 F32 113.2(11) . .
F35 B31 F33 109.4(11) . .
F32 B31 F33 109.6(10) . .
F35 B31 F34 108.3(12) . .
F32 B31 F34 107.6(10) . .
F33 B31 F34 108.7(9) . .
N12S C11S H11A 109.5 . .
N12S C11S H11B 109.5 . .
H11A C11S H11B 109.5 . .
N12S C11S H11C 109.5 . .
H11A C11S H11C 109.5 . .
H11B C11S H11C 109.5 . .
O14S N12S O13S 121(2) . .
O14S N12S C11S 110(2) . .
O13S N12S C11S 129(2) . .

loop_
_geom_bond_atom_site_label_1
_geom_bond_atom_site_label_2
_geom_bond_distance
_geom_bond_site_symmetry_2
Ag1 N211 2.269(6) .
Ag1 N111 2.275(5) .
Ag1 N222 2.336(6) .
Ag1 N122 2.396(5) .
Ag1 Ag2 2.9870(14) 6_565
Ag2 N231 2.258(5) .
Ag2 N142 2.278(6) .
Ag2 N242 2.350(5) .
Ag2 N131 2.410(7) .
Ag2 Ag1 2.9869(14) 2_654
N111 C112 1.3900 .
N111 C116 1.3900 .
C112 C113 1.3900 .
C112 C123 1.395(7) .
C113 C114 1.3900 .
C113 H113 0.9300 .
C114 C115 1.3900 .
C114 H114 0.9300 .
C115 C116 1.3900 .
C115 H115 0.9300 .
C116 H116 0.9300 .
N121 C126 1.415(14) .
N121 N122 1.4200 .
N121 C125 1.4200 .
N122 C123 1.4200 .
C123 C124 1.4200 .
C124 C125 1.4200 .
C124 H124 0.9300 .
C125 H125 0.9300 .
C126 C151 1.506(11) .
C126 H12A 0.9700 .
C126 H12B 0.9700 .
N131 C132 1.3900 .
N131 C136 1.3900 .
C132 C143 1.306(9) .
C132 C133 1.3900 .
C133 C134 1.3900 .
C133 H133 0.9300 .
C134 C135 1.3900 .
C134 H134 0.9300 .
C135 C136 1.3900 .
C135 H135 0.9300 .
C136 H136 0.9300 .
N141 C145 1.4200 .
N141 N142 1.4200 .
N141 C146 1.47(2) .
N142 C143 1.4200 .
C143 C144 1.4200 .
C144 C145 1.4200 .
C144 H144 0.9300 .
C145 H145 0.9300 .
C146 C161 1.427(17) .
C146 H14A 0.9700 .
C146 H14B 0.9700 .
C151 C152 1.3900 .
C151 C156 1.3900 .
C152 C153 1.3900 .
C152 H152 0.9300 .
C153 C154 1.3900 .
C153 H153 0.9300 .
C154 C155 1.3900 .
C154 C171 1.453(11) .
C155 C156 1.3900 .
C155 H155 0.9300 .
C156 H156 0.9300 .
C161 C162 1.3900 .
C161 C166 1.3900 .
C162 C163 1.3900 .
C162 H162 0.9300 .
C163 C164 1.3900 .
C163 H163 0.9300 .
C164 C165 1.3902 .
C164 C171 1.560(14) .
C165 C166 1.3897 .
C165 H165 0.9300 .
C166 H166 0.9300 .
C171 O172 1.237(15) .
N211 C212 1.3900 .
N211 C216 1.3900 .
C212 C223 1.312(9) .
C212 C213 1.3900 .
C213 C214 1.3900 .
C213 H213 0.9300 .
C214 C215 1.3900 .
C214 H214 0.9300 .
C215 C216 1.3900 .
C215 H215 0.9300 .
C216 H216 0.9300 .
N221 C226 1.375(16) .
N221 N222 1.4200 .
N221 C225 1.4200 .
N222 C223 1.4200 .
C223 C224 1.4200 .
C224 C225 1.4200 .
C224 H224 0.9300 .
C225 H225 0.9300 .
C226 C251 1.618(16) .
C226 H22A 0.9700 .
C226 H22B 0.9700 .
N231 C232 1.3900 .
N231 C236 1.3900 .
C232 C243 1.368(7) .
C232 C233 1.3900 .
C233 C234 1.3900 .
C233 H233 0.9300 .
C234 C235 1.3900 .
C234 H234 0.9300 .
C235 C236 1.3900 .
C235 H235 0.9300 .
C236 H236 0.9300 .
N241 C246 1.365(12) .
N241 N242 1.4200 .
N241 C245 1.4200 .
N242 C243 1.4200 .
C243 C244 1.4200 .
C244 C245 1.4200 .
C244 H244 0.9300 .
C245 H245 0.9300 .
C246 C261 1.533(13) .
C246 H24A 0.9700 .
C246 H24B 0.9700 .
C251 C252 1.3900 .
C251 C256 1.3900 .
C252 C253 1.3900 .
C252 H252 0.9300 .
C253 C254 1.3900 .
C253 H253 0.9300 .
C254 C255 1.3900 .
C254 C271 1.473(18) .
C255 C256 1.3900 .
C255 H255 0.9300 .
C256 H256 0.9300 .
C261 C266 1.3900 .
C261 C262 1.3900 .
C262 C263 1.3899 .
C262 H262 0.9300 .
C263 C264 1.3900 .
C263 H263 0.9300 .
C264 C265 1.3900 .
C264 C271 1.520(12) .
C265 C266 1.3899 .
C265 H265 0.9300 .
C266 H266 0.9300 .
C271 O272 1.193(18) .
B11 F12 1.374(16) .
B11 F13 1.384(8) .
B11 F13 1.384(8) 3_655
B11 F13 1.384(8) 5_665
B21 F22 1.377(8) 3_765
B21 F22 1.377(8) 5_675
B21 F22 1.377(8) .
B21 F23 1.402(16) .
B31 F35 1.331(14) .
B31 F32 1.349(12) .
B31 F33 1.383(13) .
B31 F34 1.389(14) .
C11S N12S 1.493(19) .
C11S H11A 0.9600 .
C11S H11B 0.9600 .
C11S H11C 0.9600 .
N12S O14S 1.220(17) .
N12S O13S 1.247(17) .

loop_
_geom_torsion_atom_site_label_1
_geom_torsion_atom_site_label_2
_geom_torsion_atom_site_label_3
_geom_torsion_atom_site_label_4
_geom_torsion
_geom_torsion_site_symmetry_1
N211 Ag1 N111 C112 119.9(11) .
N222 Ag1 N111 C112 -122.9(4) .
N122 Ag1 N111 C112 2.2(4) .
Ag2 Ag1 N111 C112 127.4(4) 6_565
N211 Ag1 N111 C116 -67.6(12) .
N222 Ag1 N111 C116 49.6(5) .
N122 Ag1 N111 C116 174.7(5) .
Ag2 Ag1 N111 C116 -60.2(4) 6_565
C116 N111 C112 C113 0.0 .
Ag1 N111 C112 C113 172.7(5) .
C116 N111 C112 C123 -179.3(8) .
Ag1 N111 C112 C123 -6.6(7) .
N111 C112 C113 C114 0.0 .
C123 C112 C113 C114 179.3(8) .
C112 C113 C114 C115 0.0 .
C113 C114 C115 C116 0.0 .
C114 C115 C116 N111 0.0 .
C112 N111 C116 C115 0.0 .
Ag1 N111 C116 C115 -172.3(5) .
C126 N121 N122 C123 -176.6(8) .
C125 N121 N122 C123 0.0 .
C126 N121 N122 Ag1 22.5(10) .
C125 N121 N122 Ag1 -160.9(7) .
N211 Ag1 N122 N121 -5.0(7) .
N111 Ag1 N122 N121 162.7(7) .
N222 Ag1 N122 N121 -87.7(7) .
Ag2 Ag1 N122 N121 89.1(6) 6_565
N211 Ag1 N122 C123 -165.5(4) .
N111 Ag1 N122 C123 2.1(4) .
N222 Ag1 N122 C123 111.8(4) .
Ag2 Ag1 N122 C123 -71.4(4) 6_565
C113 C112 C123 C124 18.2(11) .
N111 C112 C123 C124 -162.5(6) .
C113 C112 C123 N122 -170.2(5) .
N111 C112 C123 N122 9.1(9) .
N121 N122 C123 C112 -173.3(9) .
Ag1 N122 C123 C112 -6.6(7) .
N121 N122 C123 C124 0.0 .
Ag1 N122 C123 C124 166.7(5) .
C112 C123 C124 C125 172.4(10) .
N122 C123 C124 C125 0.0 .
C123 C124 C125 N121 0.0 .
C126 N121 C125 C124 175.7(10) .
N122 N121 C125 C124 0.0 .
N122 N121 C126 C151 78.0(10) .
C125 N121 C126 C151 -97.5(9) .
N231 Ag2 N131 C132 139.8(7) .
N142 Ag2 N131 C132 -0.1(5) .
N242 Ag2 N131 C132 -131.5(5) .
Ag1 Ag2 N131 C132 112.9(5) 2_654
N231 Ag2 N131 C136 -34.3(11) .
N142 Ag2 N131 C136 -174.1(7) .
N242 Ag2 N131 C136 54.5(6) .
Ag1 Ag2 N131 C136 -61.2(6) 2_654
C136 N131 C132 C143 -178.9(11) .
Ag2 N131 C132 C143 6.6(10) .
C136 N131 C132 C133 0.0 .
Ag2 N131 C132 C133 -174.5(6) .
C143 C132 C133 C134 178.9(11) .
N131 C132 C133 C134 0.0 .
C132 C133 C134 C135 0.0 .
C133 C134 C135 C136 0.0 .
C134 C135 C136 N131 0.0 .
C132 N131 C136 C135 0.0 .
Ag2 N131 C136 C135 173.7(7) .
C145 N141 N142 C143 0.0 .
C146 N141 N142 C143 176.6(11) .
C145 N141 N142 Ag2 168.1(9) .
C146 N141 N142 Ag2 -15.3(13) .
N231 Ag2 N142 C143 -168.9(5) .
N242 Ag2 N142 C143 92.3(6) .
N131 Ag2 N142 C143 -5.8(5) .
Ag1 Ag2 N142 C143 -75.3(5) 2_654
N231 Ag2 N142 N141 23.5(9) .
N242 Ag2 N142 N141 -75.2(9) .
N131 Ag2 N142 N141 -173.4(9) .
Ag1 Ag2 N142 N141 117.1(8) 2_654
C133 C132 C143 C144 -7.4(14) .
N131 C132 C143 C144 171.4(7) .
C133 C132 C143 N142 168.0(7) .
N131 C132 C143 N142 -13.1(14) .
N141 N142 C143 C132 -176.4(12) .
Ag2 N142 C143 C132 12.6(12) .
N141 N142 C143 C144 0.0 .
Ag2 N142 C143 C144 -171.0(7) .
C132 C143 C144 C145 176.0(14) .
N142 C143 C144 C145 0.0 .
C143 C144 C145 N141 0.0 .
N142 N141 C145 C144 0.0 .
C146 N141 C145 C144 -175.3(16) .
C145 N141 C146 C161 -116.6(12) .
N142 N141 C146 C161 68.2(15) .
N121 C126 C151 C152 -93.6(9) .
N121 C126 C151 C156 88.8(7) .
C156 C151 C152 C153 0.0 .
C126 C151 C152 C153 -177.6(6) .
C151 C152 C153 C154 0.0 .
C152 C153 C154 C155 0.0 .
C152 C153 C154 C171 178.1(6) .
C153 C154 C155 C156 0.0 .
C171 C154 C155 C156 -177.9(6) .
C154 C155 C156 C151 0.0 .
C152 C151 C156 C155 0.0 .
C126 C151 C156 C155 177.5(7) .
N141 C146 C161 C162 -167.3(9) .
N141 C146 C161 C166 13.3(17) .
C166 C161 C162 C163 0.0 .
C146 C161 C162 C163 -179.4(9) .
C161 C162 C163 C164 0.0 .
C162 C163 C164 C165 0.0 .
C162 C163 C164 C171 168.5(5) .
C163 C164 C165 C166 0.0 .
C171 C164 C165 C166 -168.2(5) .
C164 C165 C166 C161 0.0 .
C162 C161 C166 C165 0.0 .
C146 C161 C166 C165 179.4(10) .
C155 C154 C171 O172 129.5(10) .
C153 C154 C171 O172 -48.5(13) .
C155 C154 C171 C164 -48.8(10) .
C153 C154 C171 C164 133.2(6) .
C163 C164 C171 O172 -17.7(11) .
C165 C164 C171 O172 150.8(8) .
C163 C164 C171 C154 160.8(6) .
C165 C164 C171 C154 -30.8(10) .
N111 Ag1 N211 C212 135.8(11) .
N222 Ag1 N211 C212 13.9(5) .
N122 Ag1 N211 C212 -110.7(5) .
Ag2 Ag1 N211 C212 128.3(5) 6_565
N111 Ag1 N211 C216 -61.2(13) .
N222 Ag1 N211 C216 177.0(6) .
N122 Ag1 N211 C216 52.3(6) .
Ag2 Ag1 N211 C216 -68.7(5) 6_565
C216 N211 C212 C223 179.0(11) .
Ag1 N211 C212 C223 -17.7(10) .
C216 N211 C212 C213 0.0 .
Ag1 N211 C212 C213 163.4(6) .
C223 C212 C213 C214 -179.0(11) .
N211 C212 C213 C214 0.0 .
C212 C213 C214 C215 0.0 .
C213 C214 C215 C216 0.0 .
C214 C215 C216 N211 0.0 .
C212 N211 C216 C215 0.0 .
Ag1 N211 C216 C215 -162.3(7) .
C226 N221 N222 C223 179.3(11) .
C225 N221 N222 C223 0.0 .
C226 N221 N222 Ag1 -13.2(13) .
C225 N221 N222 Ag1 167.6(9) .
N211 Ag1 N222 C223 -9.7(5) .
N111 Ag1 N222 C223 -177.5(5) .
N122 Ag1 N222 C223 94.4(6) .
Ag2 Ag1 N222 C223 -82.8(5) 6_565
N211 Ag1 N222 N221 -176.7(8) .
N111 Ag1 N222 N221 15.4(9) .
N122 Ag1 N222 N221 -72.7(8) .
Ag2 Ag1 N222 N221 110.1(7) 6_565
C213 C212 C223 C224 1.2(14) .
N211 C212 C223 C224 -177.7(8) .
C213 C212 C223 N222 -172.6(6) .
N211 C212 C223 N222 8.5(12) .
N221 N222 C223 C212 175.3(11) .
Ag1 N222 C223 C212 4.5(10) .
N221 N222 C223 C224 0.0 .
Ag1 N222 C223 C224 -170.8(7) .
C212 C223 C224 C225 -174.2(13) .
N222 C223 C224 C225 0.0 .
C223 C224 C225 N221 0.0 .
C226 N221 C225 C224 -179.1(13) .
N222 N221 C225 C224 0.0 .
N222 N221 C226 C251 71.7(11) .
C225 N221 C226 C251 -109.3(11) .
N142 Ag2 N231 C232 -131.2(5) .
N242 Ag2 N231 C232 0.7(5) .
N131 Ag2 N231 C232 96.8(8) .
Ag1 Ag2 N231 C232 123.1(5) 2_654
N142 Ag2 N231 C236 38.2(6) .
N242 Ag2 N231 C236 170.1(6) .
N131 Ag2 N231 C236 -93.8(8) .
Ag1 Ag2 N231 C236 -67.5(5) 2_654
C236 N231 C232 C243 -177.6(9) .
Ag2 N231 C232 C243 -8.0(9) .
C236 N231 C232 C233 0.0 .
Ag2 N231 C232 C233 169.6(6) .
C243 C232 C233 C234 177.5(9) .
N231 C232 C233 C234 0.0 .
C232 C233 C234 C235 0.0 .
C233 C234 C235 C236 0.0 .
C234 C235 C236 N231 0.0 .
C232 N231 C236 C235 0.0 .
Ag2 N231 C236 C235 -169.1(6) .
C246 N241 N242 C243 -179.4(10) .
C245 N241 N242 C243 0.0 .
C246 N241 N242 Ag2 22.0(11) .
C245 N241 N242 Ag2 -158.7(7) .
N231 Ag2 N242 C243 6.0(4) .
N142 Ag2 N242 C243 127.4(5) .
N131 Ag2 N242 C243 -151.1(4) .
Ag1 Ag2 N242 C243 -66.0(4) 2_654
N231 Ag2 N242 N241 163.9(6) .
N142 Ag2 N242 N241 -74.7(7) .
N131 Ag2 N242 N241 6.8(6) .
Ag1 Ag2 N242 N241 91.9(6) 2_654
N231 C232 C243 N242 13.9(10) .
C233 C232 C243 N242 -163.6(6) .
N231 C232 C243 C244 -161.6(7) .
C233 C232 C243 C244 20.8(11) .
N241 N242 C243 C232 -176.7(9) .
Ag2 N242 C243 C232 -12.6(8) .
N241 N242 C243 C244 0.0 .
Ag2 N242 C243 C244 164.1(5) .
C232 C243 C244 C245 175.9(11) .
N242 C243 C244 C245 0.0 .
C246 N241 C245 C244 179.3(10) .
N242 N241 C245 C244 0.0 .
C243 C244 C245 N241 0.0 .
N242 N241 C246 C261 67.6(12) .
C245 N241 C246 C261 -111.6(9) .
N221 C226 C251 C252 -168.0(7) .
N221 C226 C251 C256 12.5(11) .
C256 C251 C252 C253 0.0 .
C226 C251 C252 C253 -179.6(6) .
C251 C252 C253 C254 0.0 .
C252 C253 C254 C255 0.0 .
C252 C253 C254 C271 168.4(7) .
C253 C254 C255 C256 0.0 .
C271 C254 C255 C256 -168.3(7) .
C254 C255 C256 C251 0.0 .
C252 C251 C256 C255 0.0 .
C226 C251 C256 C255 179.5(6) .
N241 C246 C261 C266 85.9(9) .
N241 C246 C261 C262 -95.9(10) .
C266 C261 C262 C263 0.0 .
C246 C261 C262 C263 -178.2(6) .
C261 C262 C263 C264 0.0 .
C262 C263 C264 C265 0.0 .
C262 C263 C264 C271 176.5(8) .
C263 C264 C265 C266 0.0 .
C271 C264 C265 C266 -176.3(8) .
C264 C265 C266 C261 0.0 .
C262 C261 C266 C265 0.0 .
C246 C261 C266 C265 178.2(6) .
C255 C254 C271 O272 148.2(11) .
C253 C254 C271 O272 -20.1(16) .
C255 C254 C271 C264 -36.3(13) .
C253 C254 C271 C264 155.3(7) .
C263 C264 C271 O272 -38.2(17) .
C265 C264 C271 O272 138.2(13) .
C263 C264 C271 C254 146.8(8) .
C265 C264 C271 C254 -36.8(15) .
